data_7700358
loop_
_publ_author_name
'Zu\~niga-Puelles, E'
'Cardoso-Gil, R'
'Bobnar, M.'
'Veremchuk, I.'
'Himcinschi, C.'
'Hennig, C.'
'Kortus, J.'
'Heide, G.'
'Gumeniuk, R.'

_publ_section_title
;
 Structural stability and thermoelectric performance of high quality
 synthetic and natural pyrites (FeS<sub>2</sub>).
;
_journal_issue 28
_journal_name_full 'Dalton transactions (Cambridge, England : 2003)'
_journal_page_first 10703
_journal_page_last 10713
_journal_paper_doi 10.1039/c9dt01902b
_journal_volume 48
_journal_year 2019
_chemical_formula_analytical 'Fe1 S2'
_chemical_formula_sum 'Fe S2'
_chemical_formula_weight 119.98
_space_group_IT_number 205
_space_group_name_Hall '-P 2ac 2ab 3'
_space_group_name_H-M_alt 'P a -3'
_symmetry_cell_setting cubic
_symmetry_space_group_name_Hall '-P 2ac 2ab 3'
_symmetry_space_group_name_H-M 'P a -3'
_audit_creation_method 'WinCSD program'
_cell_angle_alpha 90
_cell_angle_beta 90
_cell_angle_gamma 90
_cell_formula_units_Z 4
_cell_length_a 5.4178(2)
_cell_length_b 5.4178(2)
_cell_length_c 5.4178(2)
_cell_measurement_reflns_used 1587
_cell_measurement_temperature 295.0
_cell_measurement_theta_max 42.7
_cell_measurement_theta_min 8.4
_cell_volume 159.026(10)
_computing_cell_refinement WinCSD
_computing_data_reduction WinCSD
_computing_publication_material 'WinCSD (Akselrud et al, 1993)'
_computing_structure_refinement WinCSD
_computing_structure_solution WinCSD
_diffrn_ambient_temperature 295.0
_diffrn_detector_area_resol_mean 28.5714
_diffrn_measured_fraction_theta_full 1.0
_diffrn_measured_fraction_theta_max 1.0
_diffrn_measurement_details
;
scan:
    Number of images: 360
               Slice: 10.0000 - 190.0000
         Image width: 0.5000
            Exp time: 25.0000
       Rotation axis: Phi
               Omega: 0.0000
                 Chi: 0.0000
                 Phi: 0.0000
                 XTD: 42.1300
              2theta: -10.0000
;
_diffrn_measurement_device
;
Rigaku Saturn724+ (2x2 bin mode)
;
_diffrn_measurement_device_details
;
AFC7: Eulerian 3-circle
;
_diffrn_measurement_method 'profile data from \f-scans'
_diffrn_orient_matrix_type d*Trek
_diffrn_orient_matrix_UB_11 0.090752
_diffrn_orient_matrix_UB_12 0.128718
_diffrn_orient_matrix_UB_13 0.096173
_diffrn_orient_matrix_UB_21 0.046346
_diffrn_orient_matrix_UB_22 -0.126728
_diffrn_orient_matrix_UB_23 0.125879
_diffrn_orient_matrix_UB_31 0.153850
_diffrn_orient_matrix_UB_32 -0.037752
_diffrn_orient_matrix_UB_33 -0.094650
_diffrn_radiation_detector CCD
_diffrn_radiation_monochromator 'Graphite Monochromator'
_diffrn_radiation_source 'Sealed Tube'
_diffrn_radiation_type MoK\a
_diffrn_radiation_wavelength 0.710730
_diffrn_reflns_av_R_equivalents 0.0106
_diffrn_reflns_av_sigmaI/netI 0.0110
_diffrn_reflns_limit_h_max 7
_diffrn_reflns_limit_h_min -9
_diffrn_reflns_limit_k_max 8
_diffrn_reflns_limit_k_min -9
_diffrn_reflns_limit_l_max 4
_diffrn_reflns_limit_l_min -9
_diffrn_reflns_number 145
_diffrn_reflns_reduction_process 'Lp corrections applied'
_diffrn_reflns_theta_full 37.7
_diffrn_reflns_theta_max 74.930
_diffrn_reflns_theta_min 6.523
_diffrn_source_current 38.0
_diffrn_source_power 1.9
_diffrn_source_voltage 50.0
_exptl_absorpt_coefficient_mu 11.53
_exptl_absorpt_correction_T_max 1
_exptl_absorpt_correction_T_min 0.670
_exptl_absorpt_correction_type multi-scan
_exptl_absorpt_process_details 'Blessing, R. H. (1995) Acta Cryst. A51, 33-38'
_exptl_crystal_colour 'pale yellow'
_exptl_crystal_density_diffrn 5.0112
_exptl_crystal_description prism
_exptl_crystal_F_000 232
_exptl_crystal_size_max 0.80
_exptl_crystal_size_mid 0.70
_exptl_crystal_size_min 0.60
_refine_diff_density_max 0.31423
_refine_diff_density_min -0.26125
_refine_ls_extinction_coef 0.052(5)
_refine_ls_extinction_method Sheldrick
_refine_ls_goodness_of_fit_ref 1.02
_refine_ls_matrix_type fullcycle
_refine_ls_number_parameters 0
_refine_ls_number_reflns 145
_refine_ls_restrained_S_all 1.025
_refine_ls_restrained_S_obs 1.025
_refine_ls_R_factor_all 0.015
_refine_ls_R_factor_gt 0.0151
_refine_ls_shift/su_max 0.006602
_refine_ls_shift/su_mean 0.001499
_refine_ls_structure_factor_coef Inet
_refine_ls_weighting_details 66.0775Log(F~o~)^4^
_refine_ls_weighting_scheme calc
_refine_ls_wR_factor_all 0.015
_refine_ls_wR_factor_ref 0.0176
_reflns_number_gt 140
_reflns_number_total 140
_reflns_threshold_expression 'F~o~ > 4\s(F~o~)'
_cod_data_source_file c9dt01902b1.cif
_cod_data_source_block FeS2
_cod_depositor_comments 'Adding full bibliography for 7700358.cif.'
_cod_original_cell_volume 159.02(2)
_cod_original_formula_sum 'Fe1 S2'
_cod_database_code 7700358
_publcif_info_exptl_table_max_cols 4
_publcif_info_exptl_table_use_headnotes n
_publcif_funding_html
;
;

loop_
_symmetry_equiv_pos_as_xyz
' x, y, z'
' z, x, y'
' y, z, x'
' 1/2+x, y, 1/2-z'
' 1/2+z, x, 1/2-y'
' 1/2+y, z, 1/2-x'
' 1/2-x, 1/2+y, z'
' 1/2-z, 1/2+x, y'
' 1/2-y, 1/2+z, x'
'-x, 1/2+y, 1/2-z'
'-z, 1/2+x, 1/2-y'
'-y, 1/2+z, 1/2-x'
'-x, -y, -z'
'-z, -x, -y'
'-y, -z, -x'
' 1/2-x, -y, 1/2+z'
' 1/2-z, -x, 1/2+y'
' 1/2-y, -z, 1/2+x'
' 1/2+x, 1/2-y, -z'
' 1/2+z, 1/2-x, -y'
' 1/2+y, 1/2-z, -x'
' x, 1/2-y, 1/2+z'
' z, 1/2-x, 1/2+y'
' y, 1/2-z, 1/2+x'

loop_
_atom_site_aniso_label
_atom_site_aniso_U_11
_atom_site_aniso_U_22
_atom_site_aniso_U_33
_atom_site_aniso_U_12
_atom_site_aniso_U_13
_atom_site_aniso_U_23
Fe1 0.0044(1) 0.0044(1) 0.0044(1) 0.00007(6) 0.00007(6) 0.00007(6)
S1 0.0052(1) 0.0052(1) 0.0052(1) 0.00014(8) 0.00014(8) 0.00014(8)

loop_
_atom_site_label
_atom_site_type_symbol
_atom_site_fract_x
_atom_site_fract_y
_atom_site_fract_z
_atom_site_thermal_displace_type
_atom_site_U_iso_or_equiv
_atom_site_symmetry_multiplicity
_atom_site_occupancy
Fe1 FE 0 0 0 Uani 0.00438(8) 4 1.0
S1 S 0.38482(6) 0.38482 0.38482 Uani 0.00524(9) 8 1.0

loop_
_atom_type_symbol
_atom_type_description
_atom_type_number_in_cell
_atom_type_scat_dispersion_real
_atom_type_scat_dispersion_imag
_atom_type_scat_source
FE Fe 4.00 .346 .844 International_Tables_Vol_IV_Table_2.3.1
S S 8.00 .125 .123 International_Tables_Vol_IV_Table_2.3.1

loop_
_geom_angle_atom_site_label_1
_geom_angle_atom_site_label_2
_geom_angle_atom_site_label_3
_geom_angle
_geom_angle_site_symmetry_1
_geom_angle_site_symmetry_3
_geom_angle_publ_flag
S1 Fe1 S1 94.36(2) 4_455 7_545 yes
S1 Fe1 S1 85.64(2) 4_455 10_545 yes
S1 Fe1 S1 180.00(2) 4_455 16_554 yes
S1 Fe1 S1 85.64(2) 4_455 19_455 yes
S1 Fe1 S1 94.36(2) 4_455 22_554 yes
S1 Fe1 S1 142.23(2) 4_455 4_445 yes
S1 Fe1 S1 118.88(2) 4_455 7_544 yes
S1 Fe1 S1 112.53(2) 4_455 10_645 yes
S1 Fe1 S1 37.77(1) 4_455 16_564 yes
S1 Fe1 S1 61.12(2) 4_455 19_456 yes
S1 Fe1 S1 67.47(2) 4_455 22_454 yes
S1 Fe1 S1 85.64(2) 7_545 10_545 yes
S1 Fe1 S1 85.64(2) 7_545 16_554 yes
S1 Fe1 S1 180.00(2) 7_545 19_455 yes
S1 Fe1 S1 94.36(2) 7_545 22_554 yes
S1 Fe1 S1 67.47(2) 7_545 4_445 yes
S1 Fe1 S1 142.23(2) 7_545 7_544 yes
S1 Fe1 S1 61.12(2) 7_545 10_645 yes
S1 Fe1 S1 112.53(2) 7_545 16_564 yes
S1 Fe1 S1 37.77(1) 7_545 19_456 yes
S1 Fe1 S1 118.88(2) 7_545 22_454 yes
S1 Fe1 S1 94.36(2) 10_545 16_554 yes
S1 Fe1 S1 94.36(2) 10_545 19_455 yes
S1 Fe1 S1 180.00(2) 10_545 22_554 yes
S1 Fe1 S1 61.12(2) 10_545 4_445 yes
S1 Fe1 S1 112.53(2) 10_545 7_544 yes
S1 Fe1 S1 142.23(2) 10_545 10_645 yes
S1 Fe1 S1 118.88(2) 10_545 16_564 yes
S1 Fe1 S1 67.47(2) 10_545 19_456 yes
S1 Fe1 S1 37.77(1) 10_545 22_454 yes
S1 Fe1 S1 94.36(2) 16_554 19_455 yes
S1 Fe1 S1 85.64(2) 16_554 22_554 yes
S1 Fe1 S1 37.77(1) 16_554 4_445 yes
S1 Fe1 S1 61.12(2) 16_554 7_544 yes
S1 Fe1 S1 67.47(2) 16_554 10_645 yes
S1 Fe1 S1 142.23(2) 16_554 16_564 yes
S1 Fe1 S1 118.88(2) 16_554 19_456 yes
S1 Fe1 S1 112.53(2) 16_554 22_454 yes
S1 Fe1 S1 85.64(2) 19_455 22_554 yes
S1 Fe1 S1 112.53(2) 19_455 4_445 yes
S1 Fe1 S1 37.77(1) 19_455 7_544 yes
S1 Fe1 S1 118.88(2) 19_455 10_645 yes
S1 Fe1 S1 67.47(2) 19_455 16_564 yes
S1 Fe1 S1 142.23(2) 19_455 19_456 yes
S1 Fe1 S1 61.12(2) 19_455 22_454 yes
S1 Fe1 S1 118.88(2) 22_554 4_445 yes
S1 Fe1 S1 67.47(2) 22_554 7_544 yes
S1 Fe1 S1 37.77(1) 22_554 10_645 yes
S1 Fe1 S1 61.12(2) 22_554 16_564 yes
S1 Fe1 S1 112.53(2) 22_554 19_456 yes
S1 Fe1 S1 142.23(2) 22_554 22_454 yes
S1 Fe1 S1 91.88(1) 4_445 7_544 yes
S1 Fe1 S1 88.12(1) 4_445 10_645 yes
S1 Fe1 S1 180.00(1) 4_445 16_564 yes
S1 Fe1 S1 88.12(1) 4_445 19_456 yes
S1 Fe1 S1 91.88(1) 4_445 22_454 yes
S1 Fe1 S1 88.12(1) 7_544 10_645 yes
S1 Fe1 S1 88.12(1) 7_544 16_564 yes
S1 Fe1 S1 180.00(1) 7_544 19_456 yes
S1 Fe1 S1 91.88(1) 7_544 22_454 yes
S1 Fe1 S1 91.88(1) 10_645 16_564 yes
S1 Fe1 S1 91.88(1) 10_645 19_456 yes
S1 Fe1 S1 180.00(1) 10_645 22_454 yes
S1 Fe1 S1 91.88(1) 16_564 19_456 yes
S1 Fe1 S1 88.12(1) 16_564 22_454 yes
S1 Fe1 S1 88.12(1) 19_456 22_454 yes
S1 S1 Fe1 102.32(2) 13_666 4_555 yes
S1 S1 Fe1 102.32(2) 13_666 7_555 yes
S1 S1 Fe1 102.32(2) 13_666 10_555 yes
S1 S1 S1 76.46(2) 13_666 4_555 yes
S1 S1 S1 141.46(2) 13_666 4_455 yes
S1 S1 S1 76.46(2) 13_666 7_555 yes
S1 S1 S1 141.46(2) 13_666 7_545 yes
S1 S1 S1 76.46(2) 13_666 22_555 yes
S1 S1 S1 141.46(2) 13_666 22_554 yes
S1 S1 S1 64.28(2) 13_666 10_655 yes
S1 S1 S1 120.53(2) 13_666 10_645 yes
S1 S1 S1 64.28(2) 13_666 16_565 yes
S1 S1 S1 120.53(2) 13_666 16_564 yes
S1 S1 S1 64.28(2) 13_666 19_556 yes
S1 S1 S1 120.53(2) 13_666 19_456 yes
S1 S1 Fe1 39.91(2) 13_666 4_565 yes
S1 S1 Fe1 39.91(2) 13_666 7_556 yes
S1 S1 Fe1 39.91(2) 13_666 10_655 yes
Fe1 S1 Fe1 115.57(2) 4_555 7_555 yes
Fe1 S1 Fe1 115.57(2) 4_555 10_555 yes
Fe1 S1 S1 83.58(2) 4_555 4_555 yes
Fe1 S1 S1 111.93(2) 4_555 4_455 yes
Fe1 S1 S1 160.28(2) 4_555 7_555 yes
Fe1 S1 S1 47.18(1) 4_555 7_545 yes
Fe1 S1 S1 47.18(1) 4_555 22_555 yes
Fe1 S1 S1 78.78(2) 4_555 22_554 yes
Fe1 S1 S1 140.25(2) 4_555 10_655 yes
Fe1 S1 S1 42.82(1) 4_555 10_645 yes
Fe1 S1 S1 104.03(2) 4_555 16_565 yes
Fe1 S1 S1 133.80(2) 4_555 16_564 yes
Fe1 S1 S1 42.82(1) 4_555 19_556 yes
Fe1 S1 S1 73.51(2) 4_555 19_456 yes
Fe1 S1 Fe1 142.23(2) 4_555 4_565 yes
Fe1 S1 Fe1 81.39(2) 4_555 7_556 yes
Fe1 S1 Fe1 81.39(2) 4_555 10_655 yes
Fe1 S1 Fe1 115.57(2) 7_555 10_555 yes
Fe1 S1 S1 47.18(1) 7_555 4_555 yes
Fe1 S1 S1 78.78(2) 7_555 4_455 yes
Fe1 S1 S1 83.58(2) 7_555 7_555 yes
Fe1 S1 S1 111.93(2) 7_555 7_545 yes
Fe1 S1 S1 160.28(2) 7_555 22_555 yes
Fe1 S1 S1 47.18(1) 7_555 22_554 yes
Fe1 S1 S1 42.82(1) 7_555 10_655 yes
Fe1 S1 S1 73.51(2) 7_555 10_645 yes
Fe1 S1 S1 140.25(2) 7_555 16_565 yes
Fe1 S1 S1 42.82(1) 7_555 16_564 yes
Fe1 S1 S1 104.03(2) 7_555 19_556 yes
Fe1 S1 S1 133.80(2) 7_555 19_456 yes
Fe1 S1 Fe1 81.39(2) 7_555 4_565 yes
Fe1 S1 Fe1 142.23(2) 7_555 7_556 yes
Fe1 S1 Fe1 81.39(2) 7_555 10_655 yes
Fe1 S1 S1 160.28(2) 10_555 4_555 yes
Fe1 S1 S1 47.18(1) 10_555 4_455 yes
Fe1 S1 S1 47.18(1) 10_555 7_555 yes
Fe1 S1 S1 78.78(2) 10_555 7_545 yes
Fe1 S1 S1 83.58(2) 10_555 22_555 yes
Fe1 S1 S1 111.93(2) 10_555 22_554 yes
Fe1 S1 S1 104.03(2) 10_555 10_655 yes
Fe1 S1 S1 133.80(2) 10_555 10_645 yes
Fe1 S1 S1 42.82(1) 10_555 16_565 yes
Fe1 S1 S1 73.51(2) 10_555 16_564 yes
Fe1 S1 S1 140.25(2) 10_555 19_556 yes
Fe1 S1 S1 42.82(1) 10_555 19_456 yes
Fe1 S1 Fe1 81.39(2) 10_555 4_565 yes
Fe1 S1 Fe1 81.39(2) 10_555 7_556 yes
Fe1 S1 Fe1 142.23(2) 10_555 10_655 yes
S1 S1 S1 123.32(2) 4_555 4_455 yes
S1 S1 S1 114.70(2) 4_555 7_555 yes
S1 S1 S1 114.70(2) 4_555 7_545 yes
S1 S1 S1 114.70(2) 4_555 22_555 yes
S1 S1 S1 65.30(2) 4_555 22_554 yes
S1 S1 S1 57.35(1) 4_555 10_655 yes
S1 S1 S1 57.35(1) 4_555 10_645 yes
S1 S1 S1 140.75(2) 4_555 16_565 yes
S1 S1 S1 90.00(2) 4_555 16_564 yes
S1 S1 S1 57.35(1) 4_555 19_556 yes
S1 S1 S1 153.67(2) 4_555 19_456 yes
S1 S1 Fe1 85.79(2) 4_555 4_565 yes
S1 S1 Fe1 107.43(2) 4_555 7_556 yes
S1 S1 Fe1 40.10(1) 4_555 10_655 yes
S1 S1 S1 65.30(2) 4_455 7_555 yes
S1 S1 S1 65.30(2) 4_455 7_545 yes
S1 S1 S1 114.70(2) 4_455 22_555 yes
S1 S1 S1 65.30(2) 4_455 22_554 yes
S1 S1 S1 97.00(2) 4_455 10_655 yes
S1 S1 S1 97.00(2) 4_455 10_645 yes
S1 S1 S1 90.00(2) 4_455 16_565 yes
S1 S1 S1 39.25(1) 4_455 16_564 yes
S1 S1 S1 153.67(2) 4_455 19_556 yes
S1 S1 S1 57.35(1) 4_455 19_456 yes
S1 S1 Fe1 104.19(2) 4_455 4_565 yes
S1 S1 Fe1 128.18(2) 4_455 7_556 yes
S1 S1 Fe1 159.51(2) 4_455 10_655 yes
S1 S1 S1 123.32(2) 7_555 7_545 yes
S1 S1 S1 114.70(2) 7_555 22_555 yes
S1 S1 S1 114.70(2) 7_555 22_554 yes
S1 S1 S1 57.35(1) 7_555 10_655 yes
S1 S1 S1 153.67(2) 7_555 10_645 yes
S1 S1 S1 57.35(1) 7_555 16_565 yes
S1 S1 S1 57.35(1) 7_555 16_564 yes
S1 S1 S1 140.75(2) 7_555 19_556 yes
S1 S1 S1 90.00(2) 7_555 19_456 yes
S1 S1 Fe1 40.10(1) 7_555 4_565 yes
S1 S1 Fe1 85.79(2) 7_555 7_556 yes
S1 S1 Fe1 107.43(2) 7_555 10_655 yes
S1 S1 S1 65.30(2) 7_545 22_555 yes
S1 S1 S1 65.30(2) 7_545 22_554 yes
S1 S1 S1 153.67(2) 7_545 10_655 yes
S1 S1 S1 57.35(1) 7_545 10_645 yes
S1 S1 S1 97.00(2) 7_545 16_565 yes
S1 S1 S1 97.00(2) 7_545 16_564 yes
S1 S1 S1 90.00(2) 7_545 19_556 yes
S1 S1 S1 39.25(1) 7_545 19_456 yes
S1 S1 Fe1 159.51(2) 7_545 4_565 yes
S1 S1 Fe1 104.19(2) 7_545 7_556 yes
S1 S1 Fe1 128.18(2) 7_545 10_655 yes
S1 S1 S1 123.32(2) 22_555 22_554 yes
S1 S1 S1 140.75(2) 22_555 10_655 yes
S1 S1 S1 90.00(2) 22_555 10_645 yes
S1 S1 S1 57.35(1) 22_555 16_565 yes
S1 S1 S1 153.67(2) 22_555 16_564 yes
S1 S1 S1 57.35(1) 22_555 19_556 yes
S1 S1 S1 57.35(1) 22_555 19_456 yes
S1 S1 Fe1 107.43(2) 22_555 4_565 yes
S1 S1 Fe1 40.10(1) 22_555 7_556 yes
S1 S1 Fe1 85.79(2) 22_555 10_655 yes
S1 S1 S1 90.00(2) 22_554 10_655 yes
S1 S1 S1 39.25(1) 22_554 10_645 yes
S1 S1 S1 153.67(2) 22_554 16_565 yes
S1 S1 S1 57.35(1) 22_554 16_564 yes
S1 S1 S1 97.00(2) 22_554 19_556 yes
S1 S1 S1 97.00(2) 22_554 19_456 yes
S1 S1 Fe1 128.18(2) 22_554 4_565 yes
S1 S1 Fe1 159.51(2) 22_554 7_556 yes
S1 S1 Fe1 104.19(2) 22_554 10_655 yes
S1 S1 S1 109.30(2) 10_655 10_645 yes
S1 S1 S1 102.57(2) 10_655 16_565 yes
S1 S1 S1 60.00(1) 10_655 16_564 yes
S1 S1 S1 102.57(2) 10_655 19_556 yes
S1 S1 S1 146.16(2) 10_655 19_456 yes
S1 S1 Fe1 39.02(1) 10_655 4_565 yes
S1 S1 Fe1 102.10(2) 10_655 7_556 yes
S1 S1 Fe1 64.45(1) 10_655 10_655 yes
S1 S1 S1 146.16(2) 10_645 16_565 yes
S1 S1 S1 96.49(2) 10_645 16_564 yes
S1 S1 S1 60.00(1) 10_645 19_556 yes
S1 S1 S1 96.49(2) 10_645 19_456 yes
S1 S1 Fe1 143.14(2) 10_645 4_565 yes
S1 S1 Fe1 120.32(2) 10_645 7_556 yes
S1 S1 Fe1 82.18(1) 10_645 10_655 yes
S1 S1 S1 109.30(2) 16_565 16_564 yes
S1 S1 S1 102.57(2) 16_565 19_556 yes
S1 S1 S1 60.00(1) 16_565 19_456 yes
S1 S1 Fe1 64.45(1) 16_565 4_565 yes
S1 S1 Fe1 39.02(1) 16_565 7_556 yes
S1 S1 Fe1 102.10(2) 16_565 10_655 yes
S1 S1 S1 146.16(2) 16_564 19_556 yes
S1 S1 S1 96.49(2) 16_564 19_456 yes
S1 S1 Fe1 82.18(1) 16_564 4_565 yes
S1 S1 Fe1 143.14(2) 16_564 7_556 yes
S1 S1 Fe1 120.32(2) 16_564 10_655 yes
S1 S1 S1 109.30(2) 19_556 19_456 yes
S1 S1 Fe1 102.10(2) 19_556 4_565 yes
S1 S1 Fe1 64.45(1) 19_556 7_556 yes
S1 S1 Fe1 39.02(1) 19_556 10_655 yes
S1 S1 Fe1 120.32(2) 19_456 4_565 yes
S1 S1 Fe1 82.18(1) 19_456 7_556 yes
S1 S1 Fe1 143.14(2) 19_456 10_655 yes
Fe1 S1 Fe1 67.50(1) 4_565 7_556 yes
Fe1 S1 Fe1 67.50(1) 4_565 10_655 yes
Fe1 S1 Fe1 67.50(1) 7_556 10_655 yes

loop_
_geom_bond_atom_site_label_1
_geom_bond_atom_site_label_2
_geom_bond_distance
_geom_bond_site_symmetry_2
_geom_bond_publ_flag
Fe1 S1 2.2640(4) 4_455 yes
Fe1 S1 2.2640(4) 7_545 yes
Fe1 S1 2.2640(4) 10_545 yes
Fe1 S1 2.2640(4) 16_554 yes
Fe1 S1 2.2640(4) 19_455 yes
Fe1 S1 2.2640(4) 22_554 yes
Fe1 S1 3.4477(4) 4_445 yes
Fe1 S1 3.4477(4) 7_544 yes
Fe1 S1 3.4477(4) 10_645 yes
Fe1 S1 3.4477(4) 16_564 yes
Fe1 S1 3.4477(4) 19_456 yes
Fe1 S1 3.4477(4) 22_454 yes
S1 S1 2.1615(5) 13_666 yes
S1 S1 3.0777(5) 4_555 yes
S1 S1 3.0777(5) 4_455 yes
S1 S1 3.0777(5) 7_555 yes
S1 S1 3.0777(5) 7_545 yes
S1 S1 3.0777(5) 22_555 yes
S1 S1 3.0777(5) 22_554 yes
S1 S1 3.3211(5) 10_655 yes
S1 S1 3.3211(5) 10_645 yes
S1 S1 3.3211(5) 16_565 yes
S1 S1 3.3211(5) 16_564 yes
S1 S1 3.3211(5) 19_556 yes
S1 S1 3.3211(5) 19_456 yes

loop_
_publcif_info_datablock.id
_publcif_info_datablock.publ_exptl
_publcif_info_datablock.publ_geom
_publcif_info_datablock.structure
{dfd7f556-eef7-429a-9241-1d06e65ba28b} y y y

loop_
_publcif_info_exptl_table_extra_item
sin_theta_over_lambda_max

loop_
_publcif_info_tables.block_id
_publcif_info_tables.reference_item
{dfd7f556-eef7-429a-9241-1d06e65ba28b} '_publcif_info_datablock.publ_exptl'

loop_
_publcif_info_cif.paper_type
EX
